data_7017555
loop_
_publ_author_name
'Cowan, Matthew G.'
'Brooker, Sally'

_publ_section_title
;
 Nine non-symmetric pyrazine-pyridine imide-based complexes: reversible
 redox and isolation of [M(II/III)(pypzca)(2)](0/+) when M = Co, Fe.
;
_journal_issue 5
_journal_name_full 'Dalton transactions (Cambridge, England : 2003)'
_journal_page_first 1465
_journal_page_last 1474
_journal_paper_doi 10.1039/c1dt11128k
_journal_volume 41
_journal_year 2012
_chemical_formula_moiety 'C22 H14 N8 O4 Co, B F4'
_chemical_formula_sum 'C22 H14 B Co F4 N8 O4'
_chemical_formula_weight 600.15
_chemical_name_systematic
;
?
;
_space_group_IT_number 14
_symmetry_cell_setting monoclinic
_symmetry_space_group_name_Hall '-P 2yn'
_symmetry_space_group_name_H-M 'P 1 21/n 1'
_atom_sites_solution_hydrogens geom
_atom_sites_solution_primary direct
_atom_sites_solution_secondary difmap
_audit_creation_method SHELXL-97
_cell_angle_alpha 90.00
_cell_angle_beta 103.000(9)
_cell_angle_gamma 90.00
_cell_formula_units_Z 8
_cell_length_a 22.953(7)
_cell_length_b 8.540(3)
_cell_length_c 23.055(7)
_cell_measurement_reflns_used 2057
_cell_measurement_temperature 93(2)
_cell_measurement_theta_max 19.5015
_cell_measurement_theta_min 2.2625
_cell_volume 4403(2)
_computing_structure_refinement 'SHELXL-97 (Sheldrick, 1997)'
_computing_structure_solution 'SHELXS-97 (Sheldrick, 1990)'
_diffrn_ambient_temperature 88(2)
_diffrn_measured_fraction_theta_full 0.997
_diffrn_measured_fraction_theta_max 0.997
_diffrn_measurement_device_type 'Bruker APEX II area detector'
_diffrn_radiation_monochromator graphite
_diffrn_radiation_source 'fine-focus sealed tube'
_diffrn_radiation_type MoK\a
_diffrn_radiation_wavelength 0.71073
_diffrn_reflns_av_R_equivalents 0.1746
_diffrn_reflns_av_sigmaI/netI 0.1237
_diffrn_reflns_limit_h_max 25
_diffrn_reflns_limit_h_min -25
_diffrn_reflns_limit_k_max 9
_diffrn_reflns_limit_k_min -9
_diffrn_reflns_limit_l_max 25
_diffrn_reflns_limit_l_min -25
_diffrn_reflns_number 49902
_diffrn_reflns_theta_full 23.26
_diffrn_reflns_theta_max 23.26
_diffrn_reflns_theta_min 1.13
_exptl_absorpt_coefficient_mu 0.867
_exptl_absorpt_correction_T_max 1.000
_exptl_absorpt_correction_T_min 0.6403
_exptl_absorpt_correction_type multi-scan
_exptl_absorpt_process_details 'SCALE(Bruker, 2004)'
_exptl_crystal_colour Red
_exptl_crystal_density_diffrn 1.811
_exptl_crystal_density_method 'not measured'
_exptl_crystal_description Plate
_exptl_crystal_F_000 2416
_exptl_crystal_size_max 0.2
_exptl_crystal_size_mid 0.2
_exptl_crystal_size_min 0.02
_refine_diff_density_max 1.756
_refine_diff_density_min -0.705
_refine_diff_density_rms 0.149
_refine_ls_extinction_method none
_refine_ls_goodness_of_fit_ref 1.069
_refine_ls_hydrogen_treatment constr
_refine_ls_matrix_type full
_refine_ls_number_parameters 758
_refine_ls_number_reflns 6313
_refine_ls_number_restraints 96
_refine_ls_restrained_S_all 1.065
_refine_ls_R_factor_all 0.1973
_refine_ls_R_factor_gt 0.1346
_refine_ls_shift/su_max 0.000
_refine_ls_shift/su_mean 0.000
_refine_ls_structure_factor_coef Fsqd
_refine_ls_weighting_details 'calc w=1/[\s^2^(Fo^2^)+(0.1129P)^2^+114.4031P] where P=(Fo^2^+2Fc^2^)/3'
_refine_ls_weighting_scheme calc
_refine_ls_wR_factor_gt 0.3395
_refine_ls_wR_factor_ref 0.3730
_reflns_number_gt 3635
_reflns_number_total 6313
_reflns_threshold_expression >2sigma(I)
_cod_data_source_file c1dt11128k.txt
_cod_data_source_block mgc424
_cod_original_sg_symbol_H-M P2(1)/n
_cod_database_code 7017555

loop_
_symmetry_equiv_pos_as_xyz
'x, y, z'
'-x+1/2, y+1/2, -z+1/2'
'-x, -y, -z'
'x-1/2, -y-1/2, z-1/2'

loop_
_atom_site_label
_atom_site_type_symbol
_atom_site_fract_x
_atom_site_fract_y
_atom_site_fract_z
_atom_site_U_iso_or_equiv
_atom_site_adp_type
_atom_site_occupancy
_atom_site_symmetry_multiplicity
_atom_site_calc_flag
_atom_site_refinement_flags
_atom_site_disorder_assembly
_atom_site_disorder_group
Co1 Co 0.88603(10) 0.9504(3) 0.85230(9) 0.0482(7) Uani 1 1 d . B .
N1 N 0.9150(8) 0.8668(15) 0.7858(6) 0.055(4) Uani 1 1 d . . .
C1 C 0.9711(10) 0.829(2) 0.7872(9) 0.063(5) Uani 1 1 d . B .
H1 H 1.0008 0.8379 0.8231 0.076 Uiso 1 1 calc R . .
C2 C 0.9866(12) 0.775(2) 0.7350(10) 0.078(7) Uani 1 1 d . . .
H2 H 1.0269 0.7477 0.7355 0.094 Uiso 1 1 calc R A 1
C3 C 0.9435(16) 0.760(2) 0.6834(9) 0.107(9) Uani 0.50 1 d P B 1
H3 H 0.9533 0.7219 0.6481 0.128 Uiso 0.50 1 calc PR B 1
N3A N 0.9435(16) 0.760(2) 0.6834(9) 0.107(9) Uani 0.50 1 d P B 2
C4 C 0.8829(18) 0.805(3) 0.6837(11) 0.113(11) Uani 1 1 d . . .
H4 H 0.8524 0.8016 0.6482 0.136 Uiso 1 1 calc R B 1
C5 C 0.8703(14) 0.853(2) 0.7351(8) 0.083(8) Uani 1 1 d . B .
C6 C 0.8082(11) 0.897(2) 0.7426(9) 0.070(6) Uani 1 1 d . . .
O1 O 0.7647(7) 0.8705(17) 0.7011(7) 0.099(5) Uani 1 1 d U B .
N2 N 0.8109(8) 0.9509(16) 0.7960(6) 0.053(4) Uani 1 1 d . B .
C7 C 0.7643(12) 1.003(2) 0.8131(12) 0.092(8) Uani 1 1 d . . .
O2 O 0.7123(5) 1.0206(16) 0.7866(7) 0.092(5) Uani 1 1 d U B .
C8 C 0.7776(8) 1.043(2) 0.8779(9) 0.064(6) Uani 1 1 d . B .
C9 C 0.7392(8) 1.094(2) 0.9173(14) 0.083(8) Uani 1 1 d . . .
H9 H 0.6972 1.0910 0.9018 0.100 Uiso 1 1 calc R B 1
N3 N 0.7571(8) 1.139(2) 0.9693(10) 0.069(5) Uani 0.50 1 d P B 1
C3A C 0.7571(8) 1.139(2) 0.9693(10) 0.069(5) Uani 0.50 1 d P B 2
H3A H 0.7307 1.1818 0.9916 0.082 Uiso 0.50 1 calc PR B 2
C10 C 0.8152(9) 1.126(2) 0.9918(9) 0.065(5) Uani 1 1 d . . .
H10 H 0.8297 1.1555 1.0322 0.077 Uiso 1 1 calc R B 1
C11 C 0.8563(8) 1.0723(18) 0.9617(8) 0.047(4) Uani 1 1 d . B .
H11 H 0.8974 1.0668 0.9810 0.057 Uiso 1 1 calc R . .
N4 N 0.8386(6) 1.0288(17) 0.9059(7) 0.059(4) Uani 1 1 d . . .
N21 N 0.8761(6) 0.7459(15) 0.8835(5) 0.044(3) Uani 1 1 d . . .
C21 C 0.8299(8) 0.646(2) 0.8693(7) 0.052(5) Uani 1 1 d . B .
H21 H 0.7975 0.6741 0.8375 0.063 Uiso 1 1 calc R . .
C22 C 0.8264(7) 0.5020(19) 0.8992(8) 0.051(5) Uani 1 1 d . . .
H22 H 0.7946 0.4300 0.8862 0.061 Uiso 1 1 calc R B 1
C23 C 0.8711(8) 0.474(2) 0.9470(7) 0.060(5) Uani 0.50 1 d P B 1
H23 H 0.8679 0.3873 0.9720 0.072 Uiso 0.50 1 calc PR B 1
N23A N 0.8711(8) 0.474(2) 0.9470(7) 0.060(5) Uani 0.50 1 d P B 2
C24 C 0.9205(9) 0.565(2) 0.9605(9) 0.069(6) Uani 1 1 d . . .
H24 H 0.9533 0.5371 0.9918 0.083 Uiso 1 1 calc R B 1
C25 C 0.9227(7) 0.7010(18) 0.9280(7) 0.043(4) Uani 1 1 d . B .
C26 C 0.9741(8) 0.8098(18) 0.9417(7) 0.045(4) Uani 1 1 d . . .
O21 O 1.0210(5) 0.7771(15) 0.9768(5) 0.055(3) Uani 1 1 d . B .
N22 N 0.9602(6) 0.9453(16) 0.9087(5) 0.047(3) Uani 1 1 d . B .
C27 C 0.9977(8) 1.071(2) 0.9113(7) 0.056(5) Uani 1 1 d . . .
O22 O 1.0477(5) 1.0842(14) 0.9396(5) 0.057(3) Uani 1 1 d . B .
C28 C 0.9676(8) 1.193(2) 0.8710(7) 0.047(4) Uani 1 1 d . B .
C29 C 0.9887(7) 1.341(2) 0.8649(7) 0.045(4) Uani 1 1 d . . .
H29 H 1.0269 1.3677 0.8886 0.054 Uiso 1 1 calc R B 1
N23 N 0.9589(7) 1.4554(17) 0.8270(7) 0.049(4) Uani 0.50 1 d P B 1
C23A C 0.9589(7) 1.4554(17) 0.8270(7) 0.049(4) Uani 0.50 1 d P B 2
H23A H 0.9753 1.5563 0.8237 0.059 Uiso 0.50 1 calc PR B 2
C30 C 0.9072(8) 1.414(2) 0.7965(7) 0.052(5) Uani 1 1 d . . .
H30 H 0.8845 1.4881 0.7700 0.062 Uiso 1 1 calc R B 1
N24 N 0.9133(5) 1.1572(14) 0.8366(5) 0.040(3) Uani 1 1 d . . .
C31 C 0.8818(7) 1.2613(18) 0.8003(7) 0.042(4) Uani 1 1 d . B .
H31 H 0.8432 1.2360 0.7772 0.050 Uiso 1 1 calc R . .
Co2 Co 0.65045(9) 0.9496(2) 0.10905(9) 0.0409(7) Uani 1 1 d . . .
N41 N 0.6184(5) 0.7459(13) 0.1207(5) 0.035(3) Uani 1 1 d . . .
C41 C 0.6340(7) 0.6514(16) 0.1695(7) 0.046(4) Uani 1 1 d . . .
H41 H 0.6677 0.6739 0.2007 0.055 Uiso 1 1 calc R . .
C42 C 0.5979(8) 0.5195(17) 0.1717(7) 0.050(5) Uani 1 1 d . . .
H42 H 0.6054 0.4586 0.2070 0.060 Uiso 1 1 calc R . .
C43 C 0.5555(8) 0.4772(18) 0.1282(8) 0.056(5) Uani 1 1 d . . .
H43 H 0.5356 0.3802 0.1297 0.067 Uiso 1 1 calc R . .
C44 C 0.5393(8) 0.5730(18) 0.0799(7) 0.049(4) Uani 1 1 d . . .
H44 H 0.5047 0.5501 0.0498 0.059 Uiso 1 1 calc R . .
C45 C 0.5728(7) 0.7012(18) 0.0751(8) 0.044(4) Uani 1 1 d . . .
C46 C 0.5573(7) 0.810(2) 0.0227(7) 0.048(4) Uani 1 1 d . . .
O41 O 0.5220(5) 0.7778(13) -0.0211(4) 0.050(3) Uani 1 1 d . . .
N42 N 0.5918(5) 0.9455(13) 0.0369(5) 0.032(3) Uani 1 1 d . . .
C47 C 0.5880(7) 1.0718(17) -0.0010(7) 0.041(4) Uani 1 1 d . . .
O42 O 0.5602(5) 1.0887(12) -0.0498(4) 0.048(3) Uani 1 1 d . . .
C48 C 0.6315(7) 1.197(2) 0.0287(8) 0.051(5) Uani 1 1 d . . .
C49 C 0.6353(8) 1.3399(17) 0.0071(8) 0.047(4) Uani 1 1 d . . .
H49 H 0.6103 1.3655 -0.0304 0.056 Uiso 1 1 calc R . .
N43 N 0.6738(6) 1.4534(17) 0.0365(7) 0.062(4) Uani 1 1 d . . .
C50 C 0.7069(8) 1.403(2) 0.0892(9) 0.060(5) Uani 1 1 d . . .
H50 H 0.7366 1.4717 0.1106 0.072 Uiso 1 1 calc R . .
C51 C 0.7014(7) 1.2677(18) 0.1127(7) 0.048(4) Uani 1 1 d . . .
H51 H 0.7237 1.2460 0.1519 0.057 Uiso 1 1 calc R . .
N44 N 0.6648(5) 1.1574(15) 0.0829(6) 0.043(3) Uani 1 1 d . . .
N61 N 0.7138(5) 0.8616(15) 0.0765(7) 0.048(4) Uani 1 1 d . . .
C61 C 0.7089(8) 0.811(2) 0.0221(10) 0.058(5) Uani 1 1 d . . .
H61 H 0.6712 0.8129 -0.0054 0.070 Uiso 1 1 calc R . .
C62 C 0.7609(9) 0.752(2) 0.0039(11) 0.073(6) Uani 1 1 d . . .
H62 H 0.7575 0.7140 -0.0354 0.087 Uiso 1 1 calc R . .
C63 C 0.8149(9) 0.752(2) 0.0431(13) 0.070(6) Uani 1 1 d . . .
H63 H 0.8496 0.7129 0.0321 0.084 Uiso 1 1 calc R . .
C64 C 0.8173(10) 0.805(3) 0.0932(14) 0.089(8) Uani 1 1 d . . .
H64 H 0.8557 0.8076 0.1193 0.107 Uiso 1 1 calc R . .
C65 C 0.7682(7) 0.8618(17) 0.1167(9) 0.050(5) Uani 1 1 d . . .
C66 C 0.7666(9) 0.908(2) 0.1757(10) 0.071(6) Uani 1 1 d . . .
O61 O 0.8133(6) 0.9135(16) 0.2159(8) 0.100(6) Uani 1 1 d . . .
N62 N 0.7115(6) 0.9546(15) 0.1804(7) 0.049(4) Uani 1 1 d . . .
C67 C 0.6971(9) 1.020(2) 0.2285(10) 0.065(6) Uani 1 1 d . . .
C68 C 0.6325(8) 1.060(2) 0.2151(7) 0.054(5) Uani 1 1 d . . .
O62 O 0.7293(6) 1.0469(17) 0.2788(5) 0.081(5) Uani 1 1 d . . .
C69 C 0.6019(12) 1.123(3) 0.2566(11) 0.086(7) Uani 1 1 d . . .
H69 H 0.6236 1.1406 0.2963 0.103 Uiso 1 1 calc R . .
N63 N 0.5457(9) 1.158(2) 0.2429(7) 0.074(5) Uani 1 1 d . . .
C70 C 0.5149(8) 1.135(2) 0.1854(7) 0.051(4) Uani 1 1 d . . .
H70 H 0.4738 1.1627 0.1739 0.061 Uiso 1 1 calc R . .
C71 C 0.5434(8) 1.0716(18) 0.1439(8) 0.052(5) Uani 1 1 d . . .
H71 H 0.5209 1.0514 0.1047 0.062 Uiso 1 1 calc R . .
N64 N 0.6021(5) 1.0376(12) 0.1578(4) 0.028(3) Uani 1 1 d . . .
B1 B 0.6412(8) 0.6969(17) -0.1355(7) 0.079(7) Uani 1 1 d D . .
F11 F 0.5999(6) 0.6602(14) -0.1862(5) 0.086(4) Uani 1 1 d D . .
F12 F 0.6401(11) 0.5854(14) -0.0939(5) 0.189(11) Uani 1 1 d D . .
F13 F 0.6944(7) 0.694(2) -0.1515(9) 0.157(7) Uani 1 1 d D . .
F14 F 0.6301(5) 0.8370(11) -0.1126(5) 0.079(3) Uani 1 1 d D . .
B2 B 0.8709(7) 0.289(2) 0.1464(7) 0.147(19) Uani 1 1 d D . .
F21 F 0.8542(19) 0.285(4) 0.1990(12) 0.25(4) Uani 0.50 1 d PDU C 1
F22 F 0.9154(9) 0.394(3) 0.1489(14) 0.105(10) Uani 0.50 1 d PD C 1
F23 F 0.8897(10) 0.145(2) 0.1337(15) 0.17(2) Uani 0.50 1 d PD C 1
F24 F 0.8242(11) 0.335(4) 0.1030(12) 0.23(3) Uani 0.50 1 d PD C 1
F26 F 0.8828(17) 0.292(3) 0.2065(7) 0.142(17) Uani 0.50 1 d PD C 2
F27 F 0.9172(10) 0.224(5) 0.1279(11) 0.18(2) Uani 0.50 1 d PD C 2
F28 F 0.8609(19) 0.434(2) 0.1235(12) 0.20(3) Uani 0.50 1 d PD C 2
F29 F 0.8222(10) 0.198(3) 0.1262(13) 0.110(11) Uani 0.50 1 d PD C 2

loop_
_atom_site_aniso_label
_atom_site_aniso_U_11
_atom_site_aniso_U_22
_atom_site_aniso_U_33
_atom_site_aniso_U_23
_atom_site_aniso_U_13
_atom_site_aniso_U_12
Co1 0.0578(15) 0.0322(13) 0.0410(13) -0.0009(10) -0.0178(11) -0.0002(11)
N1 0.086(12) 0.030(8) 0.042(9) -0.008(6) -0.001(8) 0.003(8)
C1 0.081(15) 0.042(11) 0.068(13) -0.006(10) 0.021(11) -0.003(10)
C2 0.13(2) 0.033(11) 0.083(16) 0.000(11) 0.051(16) -0.022(12)
C3 0.23(3) 0.048(13) 0.048(13) -0.012(10) 0.045(19) -0.001(17)
N3A 0.23(3) 0.048(13) 0.048(13) -0.012(10) 0.045(19) -0.001(17)
C4 0.23(4) 0.034(13) 0.067(17) -0.010(12) 0.01(2) -0.016(18)
C5 0.19(3) 0.024(10) 0.026(10) -0.005(8) 0.006(13) -0.035(13)
C6 0.090(15) 0.030(10) 0.068(15) 0.001(9) -0.029(13) 0.003(10)
O1 0.111(10) 0.066(9) 0.087(9) 0.000(8) -0.051(9) -0.005(8)
N2 0.077(11) 0.036(8) 0.032(8) -0.006(7) -0.021(8) 0.000(8)
C7 0.091(18) 0.041(12) 0.12(2) 0.000(13) -0.032(18) -0.025(12)
O2 0.045(7) 0.073(9) 0.123(11) 0.013(8) -0.058(8) 0.004(6)
C8 0.045(11) 0.044(11) 0.089(15) 0.023(11) -0.018(11) -0.005(9)
C9 0.029(10) 0.051(13) 0.18(3) 0.040(15) 0.036(15) 0.007(9)
N3 0.051(12) 0.072(13) 0.082(14) -0.008(11) 0.013(11) -0.010(10)
C3A 0.051(12) 0.072(13) 0.082(14) -0.008(11) 0.013(11) -0.010(10)
C10 0.057(13) 0.056(12) 0.074(13) 0.011(11) 0.000(11) 0.004(10)
C11 0.044(10) 0.035(9) 0.055(11) 0.010(8) -0.006(9) 0.004(8)
N4 0.049(9) 0.053(9) 0.068(11) 0.040(8) -0.004(8) 0.004(7)
N21 0.054(8) 0.032(7) 0.039(7) 0.004(6) -0.005(7) 0.009(7)
C21 0.049(10) 0.050(11) 0.047(10) -0.006(9) -0.010(8) 0.008(9)
C22 0.046(10) 0.038(10) 0.062(11) 0.025(8) -0.003(9) -0.010(8)
C23 0.072(12) 0.060(11) 0.047(10) 0.010(8) 0.011(9) 0.017(10)
N23A 0.072(12) 0.060(11) 0.047(10) 0.010(8) 0.011(9) 0.017(10)
C24 0.065(13) 0.046(12) 0.087(15) 0.019(11) -0.001(11) 0.013(10)
C25 0.040(9) 0.033(9) 0.046(9) -0.002(8) -0.009(8) 0.003(7)
C26 0.060(11) 0.038(10) 0.031(9) -0.008(7) 0.000(9) 0.012(8)
O21 0.039(6) 0.078(9) 0.041(6) -0.006(6) -0.007(6) 0.020(6)
N22 0.041(7) 0.049(9) 0.039(7) -0.003(7) -0.016(6) 0.004(7)
C27 0.063(12) 0.054(12) 0.039(10) -0.017(9) -0.016(9) 0.017(10)
O22 0.043(7) 0.069(9) 0.048(7) -0.002(6) -0.011(6) 0.003(6)
C28 0.057(11) 0.048(11) 0.031(9) -0.001(8) 0.003(8) -0.006(9)
C29 0.033(9) 0.064(12) 0.039(9) 0.009(9) 0.010(7) 0.012(8)
N23 0.058(10) 0.042(9) 0.049(9) -0.001(8) 0.013(8) -0.010(8)
C23A 0.058(10) 0.042(9) 0.049(9) -0.001(8) 0.013(8) -0.010(8)
C30 0.062(12) 0.068(13) 0.023(8) -0.001(8) 0.004(8) 0.015(10)
N24 0.041(7) 0.031(7) 0.038(7) -0.001(6) -0.009(6) 0.001(6)
C31 0.039(9) 0.041(10) 0.038(9) -0.005(8) -0.008(7) -0.002(8)
Co2 0.0395(12) 0.0283(12) 0.0455(13) 0.0059(10) -0.0101(10) -0.0027(9)
N41 0.034(7) 0.023(7) 0.042(7) 0.003(6) -0.006(6) 0.006(5)
C41 0.052(10) 0.019(8) 0.054(10) 0.009(8) -0.014(8) 0.006(7)
C42 0.083(13) 0.017(8) 0.043(10) 0.005(7) 0.000(10) -0.010(8)
C43 0.080(13) 0.020(9) 0.059(11) -0.004(8) -0.005(10) -0.014(9)
C44 0.071(12) 0.034(9) 0.045(10) -0.010(8) 0.017(9) -0.018(9)
C45 0.034(9) 0.033(9) 0.066(11) 0.000(8) 0.013(9) 0.006(7)
C46 0.042(10) 0.057(11) 0.038(10) -0.021(9) -0.007(9) -0.003(8)
O41 0.052(7) 0.051(7) 0.036(6) -0.012(5) -0.010(6) -0.004(6)
N42 0.025(6) 0.031(7) 0.033(7) -0.003(6) -0.007(5) 0.007(5)
C47 0.057(10) 0.024(8) 0.034(9) -0.011(7) -0.007(8) -0.003(7)
O42 0.052(7) 0.050(7) 0.033(6) -0.002(5) -0.012(6) 0.003(5)
C48 0.029(9) 0.065(12) 0.062(12) 0.020(10) 0.013(8) 0.011(8)
C49 0.066(11) 0.022(8) 0.056(10) 0.017(8) 0.020(9) 0.008(8)
N43 0.051(9) 0.052(9) 0.072(10) 0.026(8) -0.009(8) -0.002(8)
C50 0.055(11) 0.050(12) 0.076(13) 0.018(10) 0.015(10) -0.016(9)
C51 0.058(10) 0.030(9) 0.042(9) -0.014(8) -0.017(8) -0.018(8)
N44 0.030(7) 0.044(8) 0.046(8) 0.012(7) -0.010(6) -0.001(6)
N61 0.033(8) 0.026(7) 0.078(11) 0.016(7) 0.000(8) 0.002(6)
C61 0.046(11) 0.045(11) 0.084(15) 0.023(11) 0.013(11) 0.003(9)
C62 0.076(15) 0.042(11) 0.116(18) 0.025(11) 0.055(14) 0.018(10)
C63 0.045(13) 0.046(13) 0.12(2) 0.015(13) 0.030(14) 0.015(10)
C64 0.065(16) 0.046(14) 0.15(3) 0.033(15) 0.001(17) -0.002(12)
C65 0.026(9) 0.017(8) 0.098(15) 0.015(9) -0.004(9) 0.002(7)
C66 0.062(13) 0.041(11) 0.083(15) 0.003(10) -0.040(12) -0.006(9)
O61 0.064(9) 0.067(10) 0.135(13) 0.014(9) -0.051(9) 0.001(7)
N62 0.052(9) 0.022(7) 0.068(10) 0.013(7) -0.002(8) -0.002(7)
C67 0.059(12) 0.051(12) 0.070(14) 0.019(11) -0.019(12) -0.022(10)
C68 0.069(12) 0.050(11) 0.033(9) -0.003(8) -0.012(9) -0.020(10)
O62 0.079(9) 0.089(10) 0.052(7) 0.017(7) -0.035(7) -0.037(8)
C69 0.097(19) 0.069(15) 0.077(16) 0.007(13) -0.013(15) -0.036(14)
N63 0.083(13) 0.068(12) 0.067(11) -0.009(9) 0.010(10) -0.023(10)
C70 0.056(11) 0.049(11) 0.046(10) -0.020(9) 0.010(9) -0.022(9)
C71 0.061(12) 0.032(9) 0.054(11) 0.000(8) -0.004(10) -0.007(8)
N64 0.045(7) 0.018(6) 0.017(6) 0.001(5) -0.005(5) -0.009(5)
B1 0.09(2) 0.069(18) 0.09(2) 0.007(15) 0.033(17) 0.008(15)
F11 0.123(10) 0.072(8) 0.060(7) 0.004(6) 0.016(7) 0.026(7)
F12 0.44(3) 0.044(8) 0.056(8) 0.027(7) -0.002(13) 0.009(13)
F13 0.109(12) 0.158(16) 0.213(19) 0.018(14) 0.059(13) 0.076(12)
F14 0.097(8) 0.040(6) 0.104(9) -0.022(6) 0.028(7) 0.006(6)
B2 0.08(2) 0.21(5) 0.14(4) -0.10(4) -0.01(3) -0.04(3)
F21 0.34(6) 0.25(6) 0.22(5) -0.11(4) 0.20(5) 0.05(5)
F22 0.070(18) 0.12(3) 0.13(3) -0.01(2) 0.040(18) 0.029(18)
F23 0.09(2) 0.17(3) 0.29(5) -0.20(4) 0.12(3) -0.09(2)
F24 0.08(2) 0.26(6) 0.32(7) -0.26(6) 0.00(3) 0.01(3)
F26 0.25(5) 0.050(18) 0.12(3) 0.004(19) 0.03(3) 0.02(2)
F27 0.11(3) 0.38(8) 0.052(17) 0.00(3) 0.003(18) 0.10(4)
F28 0.41(9) 0.07(2) 0.11(3) -0.01(2) -0.01(4) 0.02(4)
F29 0.11(2) 0.056(16) 0.17(3) -0.017(19) 0.05(2) -0.005(16)

loop_
_atom_type_symbol
_atom_type_description
_atom_type_scat_dispersion_real
_atom_type_scat_dispersion_imag
_atom_type_scat_source
C C 0.0033 0.0016 'International Tables Vol C Tables 4.2.6.8 and 6.1.1.4'
H H 0.0000 0.0000 'International Tables Vol C Tables 4.2.6.8 and 6.1.1.4'
B B 0.0013 0.0007 'International Tables Vol C Tables 4.2.6.8 and 6.1.1.4'
N N 0.0061 0.0033 'International Tables Vol C Tables 4.2.6.8 and 6.1.1.4'
O O 0.0106 0.0060 'International Tables Vol C Tables 4.2.6.8 and 6.1.1.4'
F F 0.0171 0.0103 'International Tables Vol C Tables 4.2.6.8 and 6.1.1.4'
Co Co 0.3494 0.9721 'International Tables Vol C Tables 4.2.6.8 and 6.1.1.4'

loop_
_geom_angle_atom_site_label_1
_geom_angle_atom_site_label_2
_geom_angle_atom_site_label_3
_geom_angle
N22 Co1 N2 178.7(6)
N22 Co1 N21 83.5(6)
N2 Co1 N21 95.3(6)
N22 Co1 N24 82.5(6)
N2 Co1 N24 98.7(5)
N21 Co1 N24 165.9(5)
N22 Co1 N1 96.8(6)
N2 Co1 N1 83.1(7)
N21 Co1 N1 92.9(6)
N24 Co1 N1 90.3(6)
N22 Co1 N4 96.7(6)
N2 Co1 N4 83.2(7)
N21 Co1 N4 86.8(6)
N24 Co1 N4 93.2(6)
N1 Co1 N4 166.3(6)
C1 N1 C5 122.4(19)
C1 N1 Co1 125.2(13)
C5 N1 Co1 112.4(16)
N1 C1 C2 119(2)
N1 C1 H1 120.3
C2 C1 H1 120.3
C3 C2 C1 120(2)
C3 C2 H2 120.0
C1 C2 H2 120.0
C2 C3 C4 119(2)
C2 C3 H3 120.7
C4 C3 H3 120.7
C5 C4 C3 119(3)
C5 C4 H4 120.5
C3 C4 H4 120.5
C4 C5 N1 121(3)
C4 C5 C6 125(3)
N1 C5 C6 114.9(17)
O1 C6 N2 131(2)
O1 C6 C5 119(2)
N2 C6 C5 110.3(17)
C7 N2 C6 122.7(19)
C7 N2 Co1 118.2(14)
C6 N2 Co1 119.0(16)
O2 C7 N2 132(3)
O2 C7 C8 115(3)
N2 C7 C8 112.6(19)
N4 C8 C9 114.5(18)
N4 C8 C7 113(2)
C9 C8 C7 132(2)
N3 C9 C8 125.2(19)
N3 C9 H9 117.4
C8 C9 H9 117.4
C9 N3 C10 116(2)
N3 C10 C11 125.4(19)
N3 C10 H10 117.3
C11 C10 H10 117.3
N4 C11 C10 119.6(16)
N4 C11 H11 120.2
C10 C11 H11 120.2
C11 N4 C8 118.8(17)
C11 N4 Co1 128.8(12)
C8 N4 Co1 112.3(14)
C21 N21 C25 116.7(14)
C21 N21 Co1 129.7(11)
C25 N21 Co1 113.6(10)
N21 C21 C22 124.0(14)
N21 C21 H21 118.0
C22 C21 H21 118.0
C23 C22 C21 115.8(15)
C23 C22 H22 122.1
C21 C22 H22 122.1
C22 C23 C24 121.9(17)
C22 C23 H23 119.1
C24 C23 H23 119.1
C23 C24 C25 119.3(17)
C23 C24 H24 120.4
C25 C24 H24 120.4
N21 C25 C24 121.7(15)
N21 C25 C26 116.0(14)
C24 C25 C26 122.2(15)
O21 C26 N22 127.9(16)
O21 C26 C25 122.6(15)
N22 C26 C25 109.5(13)
C27 N22 C26 124.5(13)
C27 N22 Co1 118.1(11)
C26 N22 Co1 117.2(11)
O22 C27 N22 128.1(16)
O22 C27 C28 122.7(18)
N22 C27 C28 109.2(14)
N24 C28 C29 116.7(14)
N24 C28 C27 116.8(15)
C29 C28 C27 126.5(15)
C28 C29 N23 125.3(15)
C28 C29 H29 117.4
N23 C29 H29 117.4
C30 N23 C29 114.6(15)
N23 C30 C31 123.6(16)
N23 C30 H30 118.2
C31 C30 H30 118.2
C31 N24 C28 121.3(14)
C31 N24 Co1 125.4(10)
C28 N24 Co1 113.1(10)
N24 C31 C30 118.5(14)
N24 C31 H31 120.7
C30 C31 H31 120.7
N42 Co2 N64 97.7(5)
N42 Co2 N62 178.1(6)
N64 Co2 N62 83.9(6)
N42 Co2 N44 83.1(5)
N64 Co2 N44 89.1(5)
N62 Co2 N44 96.0(5)
N42 Co2 N41 83.6(5)
N64 Co2 N41 89.0(5)
N62 Co2 N41 97.4(5)
N44 Co2 N41 166.2(5)
N42 Co2 N61 95.7(6)
N64 Co2 N61 166.6(5)
N62 Co2 N61 82.7(7)
N44 Co2 N61 92.3(5)
N41 Co2 N61 92.7(5)
C45 N41 C41 119.0(13)
C45 N41 Co2 113.3(10)
C41 N41 Co2 127.6(10)
N41 C41 C42 117.1(14)
N41 C41 H41 121.5
C42 C41 H41 121.5
C43 C42 C41 123.3(15)
C43 C42 H42 118.3
C41 C42 H42 118.3
C42 C43 C44 119.2(16)
C42 C43 H43 120.4
C44 C43 H43 120.4
C45 C44 C43 119.7(17)
C45 C44 H44 120.2
C43 C44 H44 120.2
C44 C45 N41 121.0(15)
C44 C45 C46 122.0(15)
N41 C45 C46 116.7(13)
O41 C46 N42 130.0(16)
O41 C46 C45 122.3(16)
N42 C46 C45 107.7(12)
C47 N42 C46 123.1(12)
C47 N42 Co2 118.3(9)
C46 N42 Co2 118.4(10)
O42 C47 N42 130.5(14)
O42 C47 C48 120.5(14)
N42 C47 C48 108.9(12)
C49 C48 N44 120.2(17)
C49 C48 C47 124.8(15)
N44 C48 C47 114.8(14)
C48 C49 N43 123.3(16)
C48 C49 H49 118.3
N43 C49 H49 118.3
C50 N43 C49 112.7(14)
C51 C50 N43 125.0(17)
C51 C50 H50 117.5
N43 C50 H50 117.5
C50 C51 N44 121.3(16)
C50 C51 H51 119.3
N44 C51 H51 119.3
C51 N44 C48 117.1(14)
C51 N44 Co2 128.1(11)
C48 N44 Co2 114.7(11)
C61 N61 C65 121.0(16)
C61 N61 Co2 126.3(12)
C65 N61 Co2 112.6(13)
N61 C61 C62 119.8(19)
N61 C61 H61 120.1
C62 C61 H61 120.1
C63 C62 C61 120(2)
C63 C62 H62 120.1
C61 C62 H62 120.1
C64 C63 C62 118(2)
C64 C63 H63 121.1
C62 C63 H63 121.1
C63 C64 C65 127(2)
C63 C64 H64 116.4
C65 C64 H64 116.4
N61 C65 C66 115.4(16)
N61 C65 C64 114.4(19)
C66 C65 C64 130.0(19)
O61 C66 N62 126(2)
O61 C66 C65 121(2)
N62 C66 C65 112.5(15)
C67 N62 C66 126.4(17)
C67 N62 Co2 116.8(12)
C66 N62 Co2 116.4(14)
O62 C67 N62 130(2)
O62 C67 C68 121(2)
N62 C67 C68 109.9(16)
N64 C68 C69 119.1(17)
N64 C68 C67 116.1(18)
C69 C68 C67 124.8(17)
N63 C69 C68 123(2)
N63 C69 H69 118.5
C68 C69 H69 118.5
C69 N63 C70 118.1(19)
N63 C70 C71 120.3(17)
N63 C70 H70 119.8
C71 C70 H70 119.8
N64 C71 C70 121.6(15)
N64 C71 H71 119.2
C70 C71 H71 119.2
C71 N64 C68 117.9(15)
C71 N64 Co2 129.1(10)
C68 N64 Co2 112.9(12)
F13 B1 F14 112.5(14)
F13 B1 F12 110.0(18)
F14 B1 F12 108.1(13)
F13 B1 F11 104.9(14)
F14 B1 F11 112.4(13)
F12 B1 F11 108.9(14)
F27 B2 F22 69.2(19)
F27 B2 F28 109.4(16)
F22 B2 F28 57.8(18)
F27 B2 F26 110.0(15)
F22 B2 F26 88(2)
F28 B2 F26 110.9(14)
F27 B2 F24 115.9(19)
F22 B2 F24 107.7(14)
F28 B2 F24 53.4(17)
F26 B2 F24 134(2)
F27 B2 F23 41.3(18)
F22 B2 F23 109.7(13)
F28 B2 F23 142(2)
F26 B2 F23 104(2)
F24 B2 F23 110.1(14)
F27 B2 F21 133(2)
F22 B2 F21 110.0(16)
F28 B2 F21 108(2)
F26 B2 F21 27(2)
F24 B2 F21 109.4(16)
F23 B2 F21 109.9(15)
F27 B2 F29 107.7(15)
F22 B2 F29 162.4(19)
F28 B2 F29 109.7(15)
F26 B2 F29 108.9(15)
F24 B2 F29 57.1(17)
F23 B2 F29 71.6(15)
F21 B2 F29 85(2)

loop_
_geom_bond_atom_site_label_1
_geom_bond_atom_site_label_2
_geom_bond_distance
Co1 N22 1.896(12)
Co1 N2 1.911(14)
Co1 N21 1.921(13)
Co1 N24 1.935(12)
Co1 N1 1.939(15)
Co1 N4 1.941(17)
N1 C1 1.32(2)
N1 C5 1.38(2)
C1 C2 1.41(3)
C1 H1 0.9500
C2 C3 1.37(3)
C2 H2 0.9500
C3 C4 1.45(4)
C3 H3 0.9500
C4 C5 1.34(3)
C4 H4 0.9500
C5 C6 1.52(3)
C6 O1 1.24(2)
C6 N2 1.30(2)
N2 C7 1.30(3)
C7 O2 1.22(3)
C7 C8 1.50(3)
C8 N4 1.41(2)
C8 C9 1.47(3)
C9 N3 1.24(3)
C9 H9 0.9500
N3 C10 1.32(2)
C10 C11 1.37(2)
C10 H10 0.9500
C11 N4 1.31(2)
C11 H11 0.9500
N21 C21 1.34(2)
N21 C25 1.360(18)
C21 C22 1.42(2)
C21 H21 0.9500
C22 C23 1.35(2)
C22 H22 0.9500
C23 C24 1.36(2)
C23 H23 0.9500
C24 C25 1.39(2)
C24 H24 0.9500
C25 C26 1.48(2)
C26 O21 1.225(17)
C26 N22 1.38(2)
N22 C27 1.37(2)
C27 O22 1.190(19)
C27 C28 1.46(2)
C28 N24 1.352(19)
C28 C29 1.37(2)
C29 N23 1.38(2)
C29 H29 0.9500
N23 C30 1.29(2)
C30 C31 1.44(2)
C30 H30 0.9500
N24 C31 1.320(18)
C31 H31 0.9500
Co2 N42 1.890(10)
Co2 N64 1.903(12)
Co2 N62 1.905(14)
Co2 N44 1.926(13)
Co2 N41 1.931(12)
Co2 N61 1.932(15)
N41 C45 1.359(19)
N41 C41 1.366(18)
C41 C42 1.40(2)
C41 H41 0.9500
C42 C43 1.28(2)
C42 H42 0.9500
C43 C44 1.36(2)
C43 H43 0.9500
C44 C45 1.36(2)
C44 H44 0.9500
C45 C46 1.51(2)
C46 O41 1.176(16)
C46 N42 1.396(19)
N42 C47 1.377(19)
C47 O42 1.172(17)
C47 C48 1.52(2)
C48 C49 1.33(2)
C48 N44 1.354(19)
C49 N43 1.38(2)
C49 H49 0.9500
N43 C50 1.35(2)
C50 C51 1.29(2)
C50 H50 0.9500
C51 N44 1.343(18)
C51 H51 0.9500
N61 C61 1.31(2)
N61 C65 1.38(2)
C61 C62 1.44(3)
C61 H61 0.9500
C62 C63 1.36(3)
C62 H62 0.9500
C63 C64 1.23(3)
C63 H63 0.9500
C64 C65 1.44(3)
C64 H64 0.9500
C65 C66 1.42(3)
C66 O61 1.25(2)
C66 N62 1.35(2)
N62 C67 1.35(2)
C67 O62 1.25(2)
C67 C68 1.48(3)
C68 N64 1.360(18)
C68 C69 1.42(3)
C69 N63 1.29(3)
C69 H69 0.9500
N63 C70 1.37(2)
C70 C71 1.38(2)
C70 H70 0.9500
C71 N64 1.35(2)
C71 H71 0.9500
B1 F13 1.353(13)
B1 F14 1.355(13)
B1 F12 1.356(13)
B1 F11 1.366(13)
B2 F27 1.348(13)
B2 F22 1.348(13)
B2 F28 1.348(13)
B2 F26 1.351(13)
B2 F24 1.351(13)
B2 F23 1.353(13)
B2 F21 1.354(13)
B2 F29 1.356(13)

loop_
_geom_torsion_atom_site_label_1
_geom_torsion_atom_site_label_2
_geom_torsion_atom_site_label_3
_geom_torsion_atom_site_label_4
_geom_torsion
N22 Co1 N1 C1 -1.6(15)
N2 Co1 N1 C1 179.7(15)
N21 Co1 N1 C1 -85.4(15)
N24 Co1 N1 C1 80.9(15)
N4 Co1 N1 C1 -174(2)
N22 Co1 N1 C5 179.4(11)
N2 Co1 N1 C5 0.7(11)
N21 Co1 N1 C5 95.6(12)
N24 Co1 N1 C5 -98.1(11)
N4 Co1 N1 C5 7(3)
C5 N1 C1 C2 1(3)
Co1 N1 C1 C2 -177.7(12)
N1 C1 C2 C3 0(3)
C1 C2 C3 C4 1(3)
C2 C3 C4 C5 -3(3)
C3 C4 C5 N1 4(3)
C3 C4 C5 C6 -177.2(19)
C1 N1 C5 C4 -3(3)
Co1 N1 C5 C4 176.1(15)
C1 N1 C5 C6 177.9(16)
Co1 N1 C5 C6 -3.1(18)
C4 C5 C6 O1 9(3)
N1 C5 C6 O1 -172.0(16)
C4 C5 C6 N2 -174.3(18)
N1 C5 C6 N2 5(2)
O1 C6 N2 C7 -7(3)
C5 C6 N2 C7 176.9(17)
O1 C6 N2 Co1 171.9(17)
C5 C6 N2 Co1 -4(2)
N22 Co1 N2 C7 92(32)
N21 Co1 N2 C7 88.8(15)
N24 Co1 N2 C7 -89.6(15)
N1 Co1 N2 C7 -178.9(16)
N4 Co1 N2 C7 2.6(15)
N22 Co1 N2 C6 -87(32)
N21 Co1 N2 C6 -90.0(14)
N24 Co1 N2 C6 91.6(14)
N1 Co1 N2 C6 2.3(14)
N4 Co1 N2 C6 -176.2(14)
C6 N2 C7 O2 -3(4)
Co1 N2 C7 O2 177.8(19)
C6 N2 C7 C8 173.9(16)
Co1 N2 C7 C8 -5(2)
O2 C7 C8 N4 -177.1(16)
N2 C7 C8 N4 5(2)
O2 C7 C8 C9 3(3)
N2 C7 C8 C9 -174.6(18)
N4 C8 C9 N3 9(3)
C7 C8 C9 N3 -172(2)
C8 C9 N3 C10 -7(3)
C9 N3 C10 C11 3(3)
N3 C10 C11 N4 -1(3)
C10 C11 N4 C8 2(2)
C10 C11 N4 Co1 179.5(12)
C9 C8 N4 C11 -5(2)
C7 C8 N4 C11 174.8(15)
C9 C8 N4 Co1 176.7(12)
C7 C8 N4 Co1 -3.0(18)
N22 Co1 N4 C11 4.2(15)
N2 Co1 N4 C11 -177.1(15)
N21 Co1 N4 C11 87.2(14)
N24 Co1 N4 C11 -78.7(14)
N1 Co1 N4 C11 177(2)
N22 Co1 N4 C8 -178.2(11)
N2 Co1 N4 C8 0.5(11)
N21 Co1 N4 C8 -95.2(11)
N24 Co1 N4 C8 98.9(11)
N1 Co1 N4 C8 -6(3)
N22 Co1 N21 C21 178.3(15)
N2 Co1 N21 C21 -1.8(16)
N24 Co1 N21 C21 172(2)
N1 Co1 N21 C21 -85.2(15)
N4 Co1 N21 C21 81.1(15)
N22 Co1 N21 C25 1.1(11)
N2 Co1 N21 C25 -179.0(12)
N24 Co1 N21 C25 -5(3)
N1 Co1 N21 C25 97.7(12)
N4 Co1 N21 C25 -96.1(12)
C25 N21 C21 C22 2(2)
Co1 N21 C21 C22 -175.1(13)
N21 C21 C22 C23 5(3)
C21 C22 C23 C24 -9(3)
C22 C23 C24 C25 7(3)
C21 N21 C25 C24 -5(2)
Co1 N21 C25 C24 172.5(14)
C21 N21 C25 C26 178.2(14)
Co1 N21 C25 C26 -4.3(18)
C23 C24 C25 N21 1(3)
C23 C24 C25 C26 177.5(16)
N21 C25 C26 O21 -173.1(14)
C24 C25 C26 O21 10(3)
N21 C25 C26 N22 6(2)
C24 C25 C26 N22 -170.7(16)
O21 C26 N22 C27 -2(3)
C25 C26 N22 C27 179.2(15)
O21 C26 N22 Co1 173.9(13)
C25 C26 N22 Co1 -5.1(17)
N2 Co1 N22 C27 176(100)
N21 Co1 N22 C27 178.5(13)
N24 Co1 N22 C27 -3.1(12)
N1 Co1 N22 C27 86.3(13)
N4 Co1 N22 C27 -95.5(13)
N2 Co1 N22 C26 0(32)
N21 Co1 N22 C26 2.5(12)
N24 Co1 N22 C26 -179.1(12)
N1 Co1 N22 C26 -89.7(12)
N4 Co1 N22 C26 88.5(12)
C26 N22 C27 O22 3(3)
Co1 N22 C27 O22 -172.9(15)
C26 N22 C27 C28 -179.1(14)
Co1 N22 C27 C28 5.2(18)
O22 C27 C28 N24 173.0(16)
N22 C27 C28 N24 -5(2)
O22 C27 C28 C29 -8(3)
N22 C27 C28 C29 174.3(16)
N24 C28 C29 N23 0(2)
C27 C28 C29 N23 -179.1(16)
C28 C29 N23 C30 1(2)
C29 N23 C30 C31 -1(2)
C29 C28 N24 C31 -2(2)
C27 C28 N24 C31 177.8(15)
C29 C28 N24 Co1 -176.6(12)
C27 C28 N24 Co1 3.0(18)
N22 Co1 N24 C31 -174.6(14)
N2 Co1 N24 C31 5.4(14)
N21 Co1 N24 C31 -168(2)
N1 Co1 N24 C31 88.5(13)
N4 Co1 N24 C31 -78.2(13)
N22 Co1 N24 C28 0.0(11)
N2 Co1 N24 C28 180.0(12)
N21 Co1 N24 C28 7(3)
N1 Co1 N24 C28 -96.9(12)
N4 Co1 N24 C28 96.3(11)
C28 N24 C31 C30 2(2)
Co1 N24 C31 C30 176.0(11)
N23 C30 C31 N24 -1(3)
N42 Co2 N41 C45 -0.1(10)
N64 Co2 N41 C45 97.8(11)
N62 Co2 N41 C45 -178.5(11)
N44 Co2 N41 C45 15(3)
N61 Co2 N41 C45 -95.5(11)
N42 Co2 N41 C41 -175.8(14)
N64 Co2 N41 C41 -78.0(13)
N62 Co2 N41 C41 5.8(14)
N44 Co2 N41 C41 -160(2)
N61 Co2 N41 C41 88.7(14)
C45 N41 C41 C42 -5(2)
Co2 N41 C41 C42 170.1(12)
N41 C41 C42 C43 7(3)
C41 C42 C43 C44 -8(3)
C42 C43 C44 C45 8(3)
C43 C44 C45 N41 -7(2)
C43 C44 C45 C46 179.6(16)
C41 N41 C45 C44 6(2)
Co2 N41 C45 C44 -169.9(12)
C41 N41 C45 C46 179.5(14)
Co2 N41 C45 C46 3.3(17)
C44 C45 C46 O41 -13(3)
N41 C45 C46 O41 173.8(15)
C44 C45 C46 N42 167.4(15)
N41 C45 C46 N42 -5.8(19)
O41 C46 N42 C47 2(3)
C45 C46 N42 C47 -178.7(13)
O41 C46 N42 Co2 -173.7(15)
C45 C46 N42 Co2 5.8(16)
N64 Co2 N42 C47 92.6(11)
N62 Co2 N42 C47 -56(17)
N44 Co2 N42 C47 4.4(11)
N41 Co2 N42 C47 -179.2(11)
N61 Co2 N42 C47 -87.2(11)
N64 Co2 N42 C46 -91.7(11)
N62 Co2 N42 C46 119(16)
N44 Co2 N42 C46 -179.9(12)
N41 Co2 N42 C46 -3.6(11)
N61 Co2 N42 C46 88.5(11)
C46 N42 C47 O42 -4(3)
Co2 N42 C47 O42 171.1(15)
C46 N42 C47 C48 179.9(13)
Co2 N42 C47 C48 -4.6(16)
O42 C47 C48 C49 11(3)
N42 C47 C48 C49 -173.1(16)
O42 C47 C48 N44 -174.2(15)
N42 C47 C48 N44 2.0(19)
N44 C48 C49 N43 2(3)
C47 C48 C49 N43 177.2(16)
C48 C49 N43 C50 0(3)
C49 N43 C50 C51 -5(3)
N43 C50 C51 N44 7(3)
C50 C51 N44 C48 -4(3)
C50 C51 N44 Co2 179.5(14)
C49 C48 N44 C51 -1(2)
C47 C48 N44 C51 -176.0(14)
C49 C48 N44 Co2 176.7(13)
C47 C48 N44 Co2 1.3(18)
N42 Co2 N44 C51 173.9(15)
N64 Co2 N44 C51 76.1(15)
N62 Co2 N44 C51 -7.7(15)
N41 Co2 N44 C51 158(2)
N61 Co2 N44 C51 -90.6(15)
N42 Co2 N44 C48 -3.0(11)
N64 Co2 N44 C48 -100.8(11)
N62 Co2 N44 C48 175.4(12)
N41 Co2 N44 C48 -18(3)
N61 Co2 N44 C48 92.5(12)
N42 Co2 N61 C61 -4.2(14)
N64 Co2 N61 C61 176.7(18)
N62 Co2 N61 C61 176.8(14)
N44 Co2 N61 C61 -87.5(14)
N41 Co2 N61 C61 79.6(14)
N42 Co2 N61 C65 173.3(10)
N64 Co2 N61 C65 -6(3)
N62 Co2 N61 C65 -5.7(10)
N44 Co2 N61 C65 90.0(10)
N41 Co2 N61 C65 -102.9(10)
C65 N61 C61 C62 1(2)
Co2 N61 C61 C62 178.2(11)
N61 C61 C62 C63 -1(3)
C61 C62 C63 C64 -1(3)
C62 C63 C64 C65 3(4)
C61 N61 C65 C66 -175.3(15)
Co2 N61 C65 C66 7.0(17)
C61 N61 C65 C64 1(2)
Co2 N61 C65 C64 -176.9(12)
C63 C64 C65 N61 -3(3)
C63 C64 C65 C66 173(2)
N61 C65 C66 O61 -179.8(15)
C64 C65 C66 O61 5(3)
N61 C65 C66 N62 -4(2)
C64 C65 C66 N62 -179.5(16)
O61 C66 N62 C67 3(3)
C65 C66 N62 C67 -172.5(15)
O61 C66 N62 Co2 174.6(15)
C65 C66 N62 Co2 -0.7(19)
N42 Co2 N62 C67 145(16)
N64 Co2 N62 C67 -3.8(12)
N44 Co2 N62 C67 84.7(12)
N41 Co2 N62 C67 -92.0(12)
N61 Co2 N62 C67 176.2(12)
N42 Co2 N62 C66 -27(17)
N64 Co2 N62 C66 -176.4(12)
N44 Co2 N62 C66 -88.0(12)
N41 Co2 N62 C66 95.3(12)
N61 Co2 N62 C66 3.6(12)
C66 N62 C67 O62 -3(3)
Co2 N62 C67 O62 -175.1(15)
C66 N62 C67 C68 177.7(15)
Co2 N62 C67 C68 5.9(18)
O62 C67 C68 N64 175.3(15)
N62 C67 C68 N64 -6(2)
O62 C67 C68 C69 -2(3)
N62 C67 C68 C69 176.6(17)
N64 C68 C69 N63 1(3)
C67 C68 C69 N63 179.0(18)
C68 C69 N63 C70 -1(3)
C69 N63 C70 C71 2(3)
N63 C70 C71 N64 -3(2)
C70 C71 N64 C68 3(2)
C70 C71 N64 Co2 179.6(11)
C69 C68 N64 C71 -2(2)
C67 C68 N64 C71 179.7(14)
C69 C68 N64 Co2 -179.3(14)
C67 C68 N64 Co2 2.9(17)
N42 Co2 N64 C71 4.9(13)
N62 Co2 N64 C71 -176.1(13)
N44 Co2 N64 C71 87.8(12)
N41 Co2 N64 C71 -78.5(12)
N61 Co2 N64 C71 -176.0(19)
N42 Co2 N64 C68 -178.7(10)
N62 Co2 N64 C68 0.3(10)
N44 Co2 N64 C68 -95.8(10)
N41 Co2 N64 C68 97.9(10)
N61 Co2 N64 C68 0(3)
